data_7062011
loop_
_publ_author_name
'Dhotare, Bhaskar B.'
'Kumar, Sahil'
'Wadawale, Amey'
'Nayak, Sandip K.'
'Kumar, Mukesh'
'Goswami, Dibakar'

_publ_section_title
;
 A metal-free approach to highly functionalized
 3-substituted-3-arylbenzofuran-2(3H)-ones
;
_journal_issue 45
_journal_name_full 'New Journal of Chemistry'
_journal_page_first 21906
_journal_page_last 21910
_journal_paper_doi 10.1039/D2NJ03404B
_journal_volume 46
_journal_year 2022
_chemical_formula_sum 'C23 H20 O4'
_chemical_formula_weight 360.39
_space_group_crystal_system monoclinic
_space_group_IT_number 15
_space_group_name_Hall '-I 2ya'
_space_group_name_H-M_alt 'I 1 2/a 1'
_atom_sites_solution_hydrogens geom
_atom_sites_solution_primary iterative
_atom_sites_solution_secondary difmap
_audit_creation_method SHELXL-2017/1
_audit_update_record
;
2022-09-30 deposited with the CCDC.	2022-10-19 downloaded from the CCDC.
;
_cell_angle_alpha 90
_cell_angle_beta 97.671(2)
_cell_angle_gamma 90
_cell_formula_units_Z 8
_cell_length_a 18.5957(3)
_cell_length_b 11.1708(2)
_cell_length_c 18.5559(3)
_cell_measurement_reflns_used 16272
_cell_measurement_temperature 298(2)
_cell_measurement_theta_max 76.2220
_cell_measurement_theta_min 3.1470
_cell_volume 3820.10(11)
_computing_cell_refinement 'CrysAlisPro 1.171.40.57a (Rigaku OD, 2019)'
_computing_data_collection 'CrysAlisPro 1.171.40.57a (Rigaku OD, 2019)'
_computing_data_reduction 'CrysAlisPro 1.171.40.57a (Rigaku OD, 2019)'
_computing_molecular_graphics 'ORTEP 3 for WIndows'
_computing_structure_refinement 'SHELXL-2017/1 (Sheldrick, 2017)'
_computing_structure_solution 'SHELXT 2018/2 (Sheldrick, 2018)'
_diffrn_ambient_temperature 298(2)
_diffrn_detector 'Hybrid Pixel Array Detector'
_diffrn_detector_area_resol_mean 10.0000
_diffrn_detector_type HyPix
_diffrn_measured_fraction_theta_full 0.997
_diffrn_measured_fraction_theta_max 0.974
_diffrn_measurement_details
;
List of Runs (angles in degrees, time in seconds):

  # Type    Start    End  Width  t~exp~   \w     \q     \k     \f   Frames
#--------------------------------------------------------------------------
  1  \w    -28.00  22.00   0.40    0.25    --  -48.17  22.00 -43.00  125
  2  \w    -25.00  25.00   0.40    0.25    --  -48.17  19.00  90.00  125
  3  \w    -55.00 -25.00   0.40    0.25    --  -48.17 -77.00  60.00   75
  4  \w    -85.00 -47.00   0.40    0.25    --  -48.17 -22.00 150.00   95
  5  \w    -91.00 -65.00   0.40    1.00    --  -86.25 -77.00 120.00   65
  6  \w    -90.00 -62.00   0.40    1.00    --  -86.25 -79.00 109.47   70
  7  \w    -89.00 -63.00   0.40    1.00    --  -86.25 -77.00  60.00   65
  8  \w    -89.00 -64.20   0.40    1.00    --  -86.25 -76.00  18.26   62
  9  \w    -89.00 -63.00   0.40    1.00    --  -86.25 -77.00  30.00   65
 10  \w    -93.00 -67.00   0.40    1.00    --  -86.25 -67.00  27.00   65
 11  \w    -97.00 -61.80   0.40    1.00    --  -86.25 -80.00  83.63   88
 12  \w   -104.00 -78.00   0.40    0.25    --  -48.17 -77.00  60.00   65
 13  \w   -112.20 -63.00   0.40    1.00    --  -86.25 -77.00   0.00  123
 14  \w   -106.00 -68.80   0.40    1.00    --  -86.25 -70.00  42.09   93
 15  \w    -94.00 -64.00   0.40    1.00    --  -86.25 -75.00  65.03   75
 16  \w   -103.00 -67.80   0.40    1.00    --  -86.25 -69.00 115.34   88
 17  \w    -99.00 -63.00   0.40    1.00    --  -86.25 -77.00  97.12   90
 18  \w   -106.00 -64.00   0.40    1.00    --  -86.25 -77.00   9.47  105
 19  \w   -110.20 -63.00   0.40    1.00    --  -86.25 -77.00  90.00  118
 20  \w   -118.00 -80.00   0.40    1.00    --  -86.25 -22.00 150.00   95
 21  \w   -123.00 -87.00   0.40    0.25    --  -48.17 -22.00 150.00   90
 22  \w   -130.00 -92.00   0.40    1.00    --  -86.25 -57.00 120.00   95
 23  \w   -130.00-104.00   0.40    1.00    --  -86.25 -80.00  83.63   65
 24  \w   -138.00-110.80   0.40    1.00    --  -86.25 -69.00 115.34   68
 25  \w   -153.00-109.00   0.40    1.00    --  -86.25 -76.00  18.26  110
 26  \w   -153.00-119.00   0.40    1.00    --  -86.25 -77.00   0.00   85
 27  \w    -55.00 -23.00   0.40    1.00    --  -86.25  57.00 120.00   80
 28  \w    -64.00 -24.00   0.40    1.00    --  -86.25  57.00  60.00  100
 29  \w     46.00  72.00   0.40    0.25    --   48.17  37.00  60.00   65
 30  \w     35.00 107.00   0.40    0.25    --   48.17  57.00 120.00  180
 31  \w     38.00  92.00   0.40    0.25    --   48.17  37.00   0.00  135
 32  \w     51.00  80.20   0.40    0.25    --   48.17  22.00 -43.00   73
 33  \w     28.00  70.00   0.40    0.25    --   48.17  77.00  30.00  105
 34  \w    139.00 177.00   0.40    1.00    --  107.39  22.00 -43.00   95
 35  \w    149.00 174.20   0.40    1.00    --  107.39  77.00 -60.00   63
 36  \w     96.00 127.20   0.40    1.00    --  107.39  22.00 -43.00   78
 37  \w     92.00 164.00   0.40    1.00    --  107.39  77.00  30.00  180
 38  \w     97.00 122.20   0.40    1.00    --  107.39  77.00 -60.00   63
 39  \w     93.00 163.00   0.40    1.00    --  107.39  77.00   0.00  175
 40  \w     98.00 171.20   0.40    1.00    --  107.39  57.00  90.00  183
 41  \w     67.00 105.00   0.40    1.00    --  107.39 -99.00   0.00   95
 42  \w     67.00 102.20   0.40    1.00    --  107.39-125.00  90.00   88
 43  \w     35.00  65.00   0.40    1.00    --  107.39 -57.00  90.00   75
 44  \w     36.00  91.20   0.40    1.00    --  107.39 -99.00  90.00  138
 45  \w     38.00  64.00   0.40    1.00    --  107.39 -57.00   0.00   65
 46  \w     35.00  61.00   0.40    1.00    --  107.39 -57.00 -60.00   65
 47  \w     36.00  62.80   0.40    1.00    --  107.39 -57.00-120.00   67
 48  \w     35.00  65.00   0.40    1.00    --  107.39 -57.00-150.00   75
 49  \w     37.00  87.00   0.40    1.00    --  107.39 -77.00-150.00  125
 50  \w     39.00  94.20   0.40    1.00    --  107.39 -99.00-150.00  138
 51  \w     68.00  93.20   0.40    0.25    --   48.17-125.00 -90.00   63
 52  \w     37.00  93.00   0.40    1.00    --  107.39-125.00 -30.00  140
 53  \w     38.00  62.80   0.40    1.00    --  107.39 -57.00 -30.00   62
 54  \w     35.00  64.20   0.40    1.00    --  107.39 -99.00   0.00   73
 55  \w     -7.00  26.20   0.40    0.25    --   48.17 -22.00 150.00   83
 56  \w     95.00 146.20   0.40    1.00    --  107.39  57.00-180.00  128
;
_diffrn_measurement_device 'four-circle diffractometer'
_diffrn_measurement_device_type 'XtaLAB Synergy, Dualflex, HyPix'
_diffrn_measurement_method '\w scans'
_diffrn_orient_matrix_type 'CrysAlisPro convention (1999,Acta A55,543-557)'
_diffrn_orient_matrix_UB_11 -0.0775536000
_diffrn_orient_matrix_UB_12 -0.0245723000
_diffrn_orient_matrix_UB_13 -0.0376508000
_diffrn_orient_matrix_UB_21 0.0303320000
_diffrn_orient_matrix_UB_22 -0.0318545000
_diffrn_orient_matrix_UB_23 -0.0708420000
_diffrn_orient_matrix_UB_31 0.0070937000
_diffrn_orient_matrix_UB_32 -0.1319830000
_diffrn_orient_matrix_UB_33 0.0240781000
_diffrn_radiation_monochromator mirror
_diffrn_radiation_probe x-ray
_diffrn_radiation_type 'Cu K\a'
_diffrn_radiation_wavelength 1.54184
_diffrn_reflns_av_R_equivalents 0.0637
_diffrn_reflns_av_unetI/netI 0.0299
_diffrn_reflns_Laue_measured_fraction_full 0.997
_diffrn_reflns_Laue_measured_fraction_max 0.974
_diffrn_reflns_limit_h_max 23
_diffrn_reflns_limit_h_min -22
_diffrn_reflns_limit_k_max 12
_diffrn_reflns_limit_k_min -13
_diffrn_reflns_limit_l_max 23
_diffrn_reflns_limit_l_min -22
_diffrn_reflns_number 26647
_diffrn_reflns_point_group_measured_fraction_full 0.997
_diffrn_reflns_point_group_measured_fraction_max 0.974
_diffrn_reflns_theta_full 67.684
_diffrn_reflns_theta_max 76.898
_diffrn_reflns_theta_min 4.629
_diffrn_source 'micro-focus sealed X-ray tube'
_diffrn_source_type 'PhotonJet (Cu) X-ray Source'
_exptl_absorpt_coefficient_mu 0.690
_exptl_absorpt_correction_T_max 1.00000
_exptl_absorpt_correction_T_min 0.57456
_exptl_absorpt_correction_type multi-scan
_exptl_absorpt_process_details
;
CrysAlisPro 1.171.40.57a (Rigaku Oxford Diffraction, 2019)
Empirical absorption correction using spherical harmonics,
 implemented in SCALE3 ABSPACK scaling algorithm.
;
_exptl_crystal_colour Colourless
_exptl_crystal_density_diffrn 1.253
_exptl_crystal_description block
_exptl_crystal_F_000 1520
_exptl_crystal_size_max 0.200
_exptl_crystal_size_mid 0.150
_exptl_crystal_size_min 0.100
_refine_diff_density_max 0.409
_refine_diff_density_min -0.343
_refine_diff_density_rms 0.076
_refine_ls_extinction_coef 0.00053(13)
_refine_ls_extinction_expression Fc^*^=kFc[1+0.001xFc^2^\l^3^/sin(2\q)]^-1/4^
_refine_ls_extinction_method 'SHELXL-2017/1 (Sheldrick 2017)'
_refine_ls_goodness_of_fit_ref 1.198
_refine_ls_hydrogen_treatment constr
_refine_ls_matrix_type full
_refine_ls_number_parameters 248
_refine_ls_number_reflns 3922
_refine_ls_number_restraints 0
_refine_ls_restrained_S_all 1.198
_refine_ls_R_factor_all 0.0907
_refine_ls_R_factor_gt 0.0466
_refine_ls_shift/su_max 0.000
_refine_ls_shift/su_mean 0.000
_refine_ls_structure_factor_coef Fsqd
_refine_ls_weighting_details 'w=1/[\s^2^(Fo^2^)+(0.0936P)^2^+1.1868P] where P=(Fo^2^+2Fc^2^)/3'
_refine_ls_weighting_scheme calc
_refine_ls_wR_factor_gt 0.1385
_refine_ls_wR_factor_ref 0.1909
_reflns_Friedel_coverage 0.000
_reflns_number_gt 3241
_reflns_number_total 3922
_reflns_threshold_expression 'I > 2\s(I)'
_cod_data_source_file d2nj03404b2.cif
_cod_data_source_block shelx-BD-12-18
_cod_depositor_comments 'Adding full bibliography for 7062009--7062013.cif.'
_cod_original_sg_symbol_H-M 'I 2/a'
_cod_database_code 7062011
_shelx_shelxl_version_number 2017/1
_shelx_space_group_comment
;
The symmetry employed for this shelxl refinement is uniquely defined
by the following loop, which should always be used as a source of
symmetry information in preference to the above space-group names.
They are only intended as comments.
;
_shelx_estimated_absorpt_t_min 0.874
_shelx_estimated_absorpt_t_max 0.934
_oxdiff_exptl_absorpt_empirical_full_min 0.604
_oxdiff_exptl_absorpt_empirical_full_max 3.347
_oxdiff_exptl_absorpt_empirical_details
;
Empirical correction (ABSPACK) includes:
- Absorption correction using spherical harmonics
- Frame scaling
;
_diffrn_oxdiff_digest_frames
;
017f79c41b087d28ec2c950408cd0a396200959c9ae
;

loop_
_space_group_symop_operation_xyz
'x, y, z'
'-x+1/2, y, -z'
'x+1/2, y+1/2, z+1/2'
'-x+1, y+1/2, -z+1/2'
'-x, -y, -z'
'x-1/2, -y, z'
'-x+1/2, -y+1/2, -z+1/2'
'x, -y+1/2, z+1/2'

loop_
_atom_site_label
_atom_site_type_symbol
_atom_site_fract_x
_atom_site_fract_y
_atom_site_fract_z
_atom_site_U_iso_or_equiv
_atom_site_adp_type
_atom_site_occupancy
_atom_site_site_symmetry_order
_atom_site_calc_flag
_atom_site_refinement_flags_posn
_atom_site_refinement_flags_adp
_atom_site_refinement_flags_occupancy
_atom_site_disorder_assembly
_atom_site_disorder_group
C1 C 0.45945(10) 0.13996(15) 0.81609(9) 0.0566(4) Uani 1 1 d . . . . .
C2 C 0.43369(9) 0.13271(15) 0.73531(9) 0.0564(4) Uani 1 1 d . . . . .
C3 C 0.39644(10) 0.02702(16) 0.72092(10) 0.0631(5) Uani 1 1 d . . . . .
C4 C 0.36327(11) -0.00326(19) 0.65235(11) 0.0729(5) Uani 1 1 d . . . . .
H4 H 0.337628 -0.074438 0.643661 0.087 Uiso 1 1 calc R U . . .
C5 C 0.37008(11) 0.0778(2) 0.59699(10) 0.0729(5) Uani 1 1 d . . . . .
H5 H 0.349054 0.059271 0.550006 0.087 Uiso 1 1 calc R U . . .
C6 C 0.40700(11) 0.18548(19) 0.60895(9) 0.0676(5) Uani 1 1 d . . . . .
C7 C 0.43829(10) 0.21330(17) 0.67965(9) 0.0600(4) Uani 1 1 d . . . . .
H7 H 0.462149 0.285897 0.689212 0.072 Uiso 1 1 calc R U . . .
C8 C 0.41268(15) 0.2717(2) 0.54769(11) 0.0891(7) Uani 1 1 d . . . . .
H8A H 0.427451 0.229396 0.507108 0.134 Uiso 1 1 calc R U . . .
H8B H 0.447873 0.332321 0.563570 0.134 Uiso 1 1 calc R U . . .
H8C H 0.366333 0.308550 0.533314 0.134 Uiso 1 1 calc R U . . .
C9 C 0.42434(12) 0.02421(17) 0.84239(11) 0.0682(5) Uani 1 1 d . . . . .
C10 C 0.54207(11) 0.12866(16) 0.83611(10) 0.0642(5) Uani 1 1 d . . . . .
C11 C 0.57187(13) 0.1076(2) 0.90791(12) 0.0805(6) Uani 1 1 d . . . . .
H11 H 0.541502 0.096375 0.943302 0.097 Uiso 1 1 calc R U . . .
C12 C 0.64600(16) 0.1033(2) 0.92682(16) 0.0986(9) Uani 1 1 d . . . . .
H12 H 0.665202 0.088080 0.974819 0.118 Uiso 1 1 calc R U . . .
C13 C 0.69214(15) 0.1214(3) 0.87543(19) 0.1049(10) Uani 1 1 d . . . . .
H13 H 0.742148 0.120349 0.888776 0.126 Uiso 1 1 calc R U . . .
C14 C 0.66337(14) 0.1409(3) 0.80452(18) 0.1012(8) Uani 1 1 d . . . . .
H14 H 0.694078 0.152076 0.769427 0.121 Uiso 1 1 calc R U . . .
C15 C 0.58914(12) 0.1441(2) 0.78475(13) 0.0801(6) Uani 1 1 d . . . . .
H15 H 0.570403 0.156855 0.736343 0.096 Uiso 1 1 calc R U . . .
C16 C 0.43018(9) 0.25369(14) 0.84806(8) 0.0517(4) Uani 1 1 d . . . . .
C17 C 0.35559(9) 0.26665(15) 0.84934(8) 0.0556(4) Uani 1 1 d . . . . .
C18 C 0.32702(10) 0.37229(17) 0.87197(10) 0.0624(4) Uani 1 1 d . . . . .
H18 H 0.277289 0.379616 0.872608 0.075 Uiso 1 1 calc R U . . .
C19 C 0.37280(10) 0.46726(16) 0.89370(9) 0.0614(4) Uani 1 1 d . . . . .
C20 C 0.44637(11) 0.45697(16) 0.89354(10) 0.0620(4) Uani 1 1 d . . . . .
H20 H 0.477131 0.520386 0.908666 0.074 Uiso 1 1 calc R U . . .
C21 C 0.47414(10) 0.35003(15) 0.87034(9) 0.0573(4) Uani 1 1 d . . . . .
H21 H 0.523912 0.343245 0.869843 0.069 Uiso 1 1 calc R U . . .
C22 C 0.23921(12) 0.1730(2) 0.83311(14) 0.0856(6) Uani 1 1 d . . . . .
H22A H 0.233705 0.176513 0.883772 0.128 Uiso 1 1 calc R U . . .
H22B H 0.216053 0.102067 0.811974 0.128 Uiso 1 1 calc R U . . .
H22C H 0.217197 0.242279 0.808755 0.128 Uiso 1 1 calc R U . . .
C23 C 0.38202(17) 0.6683(2) 0.93678(18) 0.1060(9) Uani 1 1 d . . . . .
H23A H 0.418520 0.645786 0.976014 0.159 Uiso 1 1 calc R U . . .
H23B H 0.352125 0.730243 0.952844 0.159 Uiso 1 1 calc R U . . .
H23C H 0.404898 0.697072 0.896724 0.159 Uiso 1 1 calc R U . . .
O1 O 0.39400(8) -0.04158(12) 0.78323(8) 0.0741(4) Uani 1 1 d . . . . .
O2 O 0.42393(10) -0.01196(15) 0.90268(8) 0.0908(5) Uani 1 1 d . . . . .
O3 O 0.31430(7) 0.17013(12) 0.82543(8) 0.0701(4) Uani 1 1 d . . . . .
O4 O 0.33850(9) 0.56736(14) 0.91430(9) 0.0861(5) Uani 1 1 d . . . . .

loop_
_atom_site_aniso_label
_atom_site_aniso_U_11
_atom_site_aniso_U_22
_atom_site_aniso_U_33
_atom_site_aniso_U_23
_atom_site_aniso_U_13
_atom_site_aniso_U_12
C1 0.0686(10) 0.0479(9) 0.0529(8) -0.0024(6) 0.0071(7) 0.0046(7)
C2 0.0628(9) 0.0519(9) 0.0543(9) -0.0095(7) 0.0074(7) 0.0070(7)
C3 0.0701(10) 0.0523(9) 0.0672(10) -0.0106(7) 0.0101(8) 0.0059(8)
C4 0.0711(11) 0.0652(11) 0.0814(13) -0.0283(10) 0.0065(9) 0.0019(9)
C5 0.0753(12) 0.0825(14) 0.0591(10) -0.0224(9) 0.0027(8) 0.0110(10)
C6 0.0763(11) 0.0741(12) 0.0528(9) -0.0093(8) 0.0098(8) 0.0166(9)
C7 0.0688(10) 0.0572(10) 0.0542(9) -0.0082(7) 0.0089(7) 0.0069(8)
C8 0.1133(18) 0.0980(17) 0.0563(10) 0.0004(10) 0.0118(10) 0.0147(14)
C9 0.0828(12) 0.0522(10) 0.0688(11) 0.0028(8) 0.0071(9) 0.0059(8)
C10 0.0720(11) 0.0519(9) 0.0668(10) -0.0105(7) 0.0029(8) 0.0128(8)
C11 0.0927(15) 0.0727(13) 0.0704(11) -0.0137(10) -0.0098(10) 0.0187(11)
C12 0.1007(17) 0.0844(16) 0.0990(17) -0.0297(13) -0.0298(15) 0.0299(14)
C13 0.0773(15) 0.0941(19) 0.134(2) -0.0314(17) -0.0187(16) 0.0190(13)
C14 0.0724(14) 0.106(2) 0.125(2) -0.0125(16) 0.0118(14) 0.0103(13)
C15 0.0714(12) 0.0874(15) 0.0808(13) -0.0054(11) 0.0082(10) 0.0121(11)
C16 0.0626(9) 0.0492(8) 0.0436(7) 0.0007(6) 0.0082(6) 0.0039(7)
C17 0.0631(9) 0.0540(9) 0.0490(8) -0.0029(6) 0.0055(6) -0.0001(7)
C18 0.0608(9) 0.0643(11) 0.0619(10) -0.0053(8) 0.0072(7) 0.0072(8)
C19 0.0753(11) 0.0522(9) 0.0567(9) -0.0050(7) 0.0092(8) 0.0085(8)
C20 0.0717(11) 0.0489(9) 0.0657(10) -0.0032(7) 0.0103(8) -0.0044(8)
C21 0.0627(9) 0.0522(9) 0.0581(9) 0.0002(7) 0.0116(7) -0.0013(7)
C22 0.0710(12) 0.0870(16) 0.0996(16) -0.0004(12) 0.0145(11) -0.0163(11)
C23 0.128(2) 0.0628(13) 0.126(2) -0.0354(14) 0.0094(17) 0.0136(14)
O1 0.0946(10) 0.0480(7) 0.0791(9) -0.0047(6) 0.0100(7) -0.0033(6)
O2 0.1228(14) 0.0739(10) 0.0749(9) 0.0189(7) 0.0106(8) -0.0045(9)
O3 0.0650(7) 0.0616(8) 0.0833(9) -0.0127(6) 0.0082(6) -0.0057(6)
O4 0.0903(10) 0.0648(9) 0.1021(11) -0.0235(8) 0.0089(8) 0.0186(7)

loop_
_atom_type_symbol
_atom_type_description
_atom_type_scat_dispersion_real
_atom_type_scat_dispersion_imag
_atom_type_scat_source
C C 0.0181 0.0091 'International Tables Vol C Tables 4.2.6.8 and 6.1.1.4'
H H 0.0000 0.0000 'International Tables Vol C Tables 4.2.6.8 and 6.1.1.4'
O O 0.0492 0.0322 'International Tables Vol C Tables 4.2.6.8 and 6.1.1.4'

loop_
_geom_angle_atom_site_label_1
_geom_angle_atom_site_label_2
_geom_angle_atom_site_label_3
_geom_angle
_geom_angle_site_symmetry_1
_geom_angle_site_symmetry_3
_geom_angle_publ_flag
C2 C1 C16 110.23(13) . . ?
C2 C1 C10 114.13(14) . . ?
C16 C1 C10 111.70(14) . . ?
C2 C1 C9 100.11(14) . . ?
C16 C1 C9 112.46(14) . . ?
C10 C1 C9 107.68(14) . . ?
C3 C2 C7 119.59(16) . . ?
C3 C2 C1 108.80(15) . . ?
C7 C2 C1 131.50(16) . . ?
C2 C3 C4 122.70(19) . . ?
C2 C3 O1 112.47(16) . . ?
C4 C3 O1 124.78(18) . . ?
C3 C4 C5 116.66(19) . . ?
C4 C5 C6 122.63(17) . . ?
C5 C6 C7 118.55(19) . . ?
C5 C6 C8 121.15(19) . . ?
C7 C6 C8 120.3(2) . . ?
C2 C7 C6 119.83(18) . . ?
O2 C9 O1 120.95(19) . . ?
O2 C9 C1 129.22(19) . . ?
O1 C9 C1 109.74(15) . . ?
C15 C10 C11 118.1(2) . . ?
C15 C10 C1 121.70(17) . . ?
C11 C10 C1 120.14(19) . . ?
C12 C11 C10 120.4(3) . . ?
C11 C12 C13 120.8(2) . . ?
C14 C13 C12 119.2(2) . . ?
C13 C14 C15 120.5(3) . . ?
C14 C15 C10 120.9(2) . . ?
C21 C16 C17 117.59(15) . . ?
C21 C16 C1 122.37(15) . . ?
C17 C16 C1 119.79(15) . . ?
O3 C17 C18 123.47(16) . . ?
O3 C17 C16 115.44(15) . . ?
C18 C17 C16 121.07(16) . . ?
C17 C18 C19 119.71(17) . . ?
O4 C19 C20 124.83(17) . . ?
O4 C19 C18 114.59(17) . . ?
C20 C19 C18 120.58(16) . . ?
C19 C20 C21 118.89(16) . . ?
C16 C21 C20 122.15(16) . . ?
C9 O1 C3 108.22(15) . . ?
C17 O3 C22 117.87(16) . . ?
C19 O4 C23 117.61(18) . . ?

loop_
_geom_bond_atom_site_label_1
_geom_bond_atom_site_label_2
_geom_bond_distance
_geom_bond_site_symmetry_2
_geom_bond_publ_flag
C1 C2 1.514(2) . ?
C1 C16 1.532(2) . ?
C1 C10 1.537(3) . ?
C1 C9 1.556(3) . ?
C2 C3 1.377(3) . ?
C2 C7 1.381(3) . ?
C3 C4 1.380(3) . ?
C3 O1 1.393(2) . ?
C4 C5 1.388(3) . ?
C5 C6 1.388(3) . ?
C6 C7 1.397(2) . ?
C6 C8 1.505(3) . ?
C9 O2 1.191(2) . ?
C9 O1 1.378(2) . ?
C10 C15 1.388(3) . ?
C10 C11 1.393(3) . ?
C11 C12 1.377(4) . ?
C12 C13 1.380(5) . ?
C13 C14 1.370(4) . ?
C14 C15 1.381(3) . ?
C16 C21 1.381(2) . ?
C16 C17 1.398(2) . ?
C17 O3 1.363(2) . ?
C17 C18 1.382(2) . ?
C18 C19 1.386(3) . ?
C19 O4 1.367(2) . ?
C19 C20 1.373(3) . ?
C20 C21 1.392(2) . ?
C22 O3 1.423(3) . ?
C23 O4 1.417(3) . ?
